data_4349344
loop_
_publ_author_name
'Osinski, Allen J.'
'Blesener, Tanner'
'Hasheminasab, Abed'
'Holstrom, Cole'
'Nemykin, Victor N.'
'Herrick, Richard S.'
'Ziegler, Christopher J.'

_publ_section_title
;
 Re(CO)<sub>3</sub>-Templated Synthesis of Semihemiporphyrazines.
;
_journal_issue 24
_journal_name_full 'Inorganic chemistry'
_journal_page_first 12527
_journal_page_last 12530
_journal_paper_doi 10.1021/acs.inorgchem.6b02558
_journal_volume 55
_journal_year 2016
_chemical_formula_sum 'C22 H19 Cl N5 O4 Re'
_chemical_formula_weight 639.07
_space_group_crystal_system triclinic
_space_group_IT_number 2
_space_group_name_Hall '-P 1'
_space_group_name_H-M_alt 'P -1'
_atom_sites_solution_hydrogens geom
_atom_sites_solution_primary direct
_atom_sites_solution_secondary difmap
_audit_creation_method SHELXL-2014/7
_cell_angle_alpha 68.906(3)
_cell_angle_beta 79.798(3)
_cell_angle_gamma 79.828(4)
_cell_formula_units_Z 4
_cell_length_a 11.2046(10)
_cell_length_b 14.4386(14)
_cell_length_c 14.7316(13)
_cell_measurement_reflns_used 9947
_cell_measurement_temperature 100(2)
_cell_measurement_theta_max 65.87
_cell_measurement_theta_min 4.86
_cell_volume 2171.8(3)
_computing_cell_refinement 'Bruker SAINT'
_computing_data_collection 'Bruker APEX2'
_computing_data_reduction 'Bruker SAINT'
_computing_molecular_graphics 'Bruker SHELXTL'
_computing_publication_material 'Bruker SHELXTL'
_computing_structure_refinement 'SHELXL-2014/7 (Sheldrick, 2014)'
_computing_structure_solution 'SHELXS-97 (Sheldrick, 2008)'
_diffrn_ambient_temperature 100(2)
_diffrn_measured_fraction_theta_full 0.962
_diffrn_measured_fraction_theta_max 0.962
_diffrn_measurement_device_type 'Bruker APEX-II CCD'
_diffrn_measurement_method '\f and \w scans'
_diffrn_radiation_type CuK\a
_diffrn_radiation_wavelength 1.54178
_diffrn_reflns_av_R_equivalents 0.0277
_diffrn_reflns_av_unetI/netI 0.0266
_diffrn_reflns_Laue_measured_fraction_full 0.962
_diffrn_reflns_Laue_measured_fraction_max 0.962
_diffrn_reflns_limit_h_max 12
_diffrn_reflns_limit_h_min -12
_diffrn_reflns_limit_k_max 16
_diffrn_reflns_limit_k_min -13
_diffrn_reflns_limit_l_max 16
_diffrn_reflns_limit_l_min -16
_diffrn_reflns_number 21088
_diffrn_reflns_point_group_measured_fraction_full 0.962
_diffrn_reflns_point_group_measured_fraction_max 0.962
_diffrn_reflns_theta_full 62.497
_diffrn_reflns_theta_max 62.497
_diffrn_reflns_theta_min 3.240
_diffrn_source 'sealed tube'
_exptl_absorpt_coefficient_mu 12.434
_exptl_absorpt_correction_T_max 0.7528
_exptl_absorpt_correction_T_min 0.5614
_exptl_absorpt_correction_type multi-scan
_exptl_absorpt_process_details SADABS
_exptl_crystal_colour Red
_exptl_crystal_density_diffrn 1.955
_exptl_crystal_density_meas ?
_exptl_crystal_density_method 'not measured'
_exptl_crystal_description Plate
_exptl_crystal_F_000 1240
_exptl_crystal_size_max 0.277
_exptl_crystal_size_mid 0.109
_exptl_crystal_size_min 0.087
_refine_diff_density_max 1.215
_refine_diff_density_min -0.511
_refine_diff_density_rms 0.107
_refine_ls_extinction_method none
_refine_ls_goodness_of_fit_ref 1.035
_refine_ls_hydrogen_treatment constr
_refine_ls_matrix_type full
_refine_ls_number_parameters 595
_refine_ls_number_reflns 6643
_refine_ls_number_restraints 0
_refine_ls_restrained_S_all 1.035
_refine_ls_R_factor_all 0.0261
_refine_ls_R_factor_gt 0.0245
_refine_ls_shift/su_max 0.001
_refine_ls_shift/su_mean 0.000
_refine_ls_structure_factor_coef Fsqd
_refine_ls_weighting_details 'w=1/[\s^2^(Fo^2^)+(0.0389P)^2^+2.9215P] where P=(Fo^2^+2Fc^2^)/3'
_refine_ls_weighting_scheme calc
_refine_ls_wR_factor_gt 0.0626
_refine_ls_wR_factor_ref 0.0647
_reflns_Friedel_coverage 0.000
_reflns_number_gt 6283
_reflns_number_total 6643
_reflns_threshold_expression 'I > 2\s(I)'
_cod_data_source_file ic6b02558_si_001.cif
_cod_data_source_block 2
_cod_depositor_comments
;
The following automatic conversions were performed:

data item '_refine_ls_hydrogen_treatment' value 'Constr' was changed
to 'constr' in accordance with the
/home/saulius/struct/COD-crude-data/automatic-downloads/DataCite-retrospective/ACS/depositions/lib/dictionaries/cif_core.dic
dictionary named 'cif_core.dic' version 2.4.2 last updated on
2011-04-26.

data item '_exptl_crystal_density_meas' value 'not measured' was
changed to '?' -- the value is perceived as not measured.

Automatic conversion script
Id: cif_fix_values 6909 2019-04-08 15:41:33Z antanas 
;
_cod_database_code 4349344
_shelx_shelxl_version_number 2014/7
_shelx_space_group_comment
; 
The symmetry employed for this shelxl refinement is uniquely defined 
by the following loop, which should always be used as a source of 
symmetry information in preference to the above space-group names. 
They are only intended as comments. 
;
_shelx_estimated_absorpt_t_min 0.130
_shelx_estimated_absorpt_t_max 0.411

loop_
_space_group_symop_operation_xyz
'x, y, z'
'-x, -y, -z'

loop_
_atom_site_label
_atom_site_type_symbol
_atom_site_fract_x
_atom_site_fract_y
_atom_site_fract_z
_atom_site_U_iso_or_equiv
_atom_site_adp_type
_atom_site_occupancy
_atom_site_site_symmetry_order
_atom_site_calc_flag
_atom_site_refinement_flags_posn
_atom_site_refinement_flags_adp
Re1 Re 0.77146(2) 0.25938(2) 0.49463(2) 0.02254(7) Uani 1 1 d . .
Re2 Re 0.41923(2) 0.24381(2) 0.04643(2) 0.02159(7) Uani 1 1 d . .
Cl1 Cl 0.62102(8) 0.15679(7) 0.48071(6) 0.02713(19) Uani 1 1 d . .
Cl2 Cl 0.54623(8) 0.36555(6) -0.08707(6) 0.02582(19) Uani 1 1 d . .
O2 O 0.9807(3) 0.1184(2) 0.4315(2) 0.0392(7) Uani 1 1 d . .
O3 O 0.9706(2) 0.3812(2) 0.49236(19) 0.0340(6) Uani 1 1 d . .
O1 O 0.8271(2) 0.1177(2) 0.69869(18) 0.0307(6) Uani 1 1 d . .
N10 N 0.4777(3) 0.1507(2) -0.0442(2) 0.0234(6) Uani 1 1 d . .
O6 O 0.2681(2) 0.0890(2) 0.19938(19) 0.0309(6) Uani 1 1 d . .
O5 O 0.1808(2) 0.3429(2) -0.04210(19) 0.0318(6) Uani 1 1 d . .
O4 O 0.3590(2) 0.39144(19) 0.16021(19) 0.0305(6) Uani 1 1 d . .
O7 O 0.3193(2) 0.19174(19) 0.33858(18) 0.0323(6) Uani 1 1 d . .
O8 O 0.1338(2) 0.6474(2) 0.2928(2) 0.0356(6) Uani 1 1 d . .
N5 N 0.7211(3) 0.3538(2) 0.3514(2) 0.0252(7) Uani 1 1 d . .
N3 N 0.5022(3) 0.4000(2) 0.3934(2) 0.0258(7) Uani 1 1 d . .
C1 C 0.5633(3) 0.3447(3) 0.6319(3) 0.0236(8) Uani 1 1 d . .
N1 N 0.6327(3) 0.3262(2) 0.7001(2) 0.0270(7) Uani 1 1 d . .
H1A H 0.7123 0.3126 0.6877 0.032 Uiso 1 1 calc R U
H1B H 0.6000 0.3273 0.7587 0.032 Uiso 1 1 calc R U
N4 N 0.6010(3) 0.4258(2) 0.2338(2) 0.0273(7) Uani 1 1 d . .
H4N H 0.5346 0.4526 0.2051 0.033 Uiso 1 1 calc R U
N7 N 0.5950(3) 0.1759(2) 0.0989(2) 0.0231(6) Uani 1 1 d . .
N8 N 0.6988(3) 0.1262(2) -0.0384(2) 0.0253(7) Uani 1 1 d . .
N9 N 0.6060(3) 0.0957(2) -0.1529(2) 0.0273(7) Uani 1 1 d . .
H9 H 0.6750 0.0766 -0.1841 0.033 Uiso 1 1 calc R U
N6 N 0.5649(3) 0.1860(2) 0.2581(2) 0.0266(7) Uani 1 1 d . .
H6A H 0.4856 0.2017 0.2568 0.032 Uiso 1 1 calc R U
H6B H 0.5974 0.1810 0.3101 0.032 Uiso 1 1 calc R U
C17 C 0.9026(4) 0.1729(3) 0.4527(3) 0.0296(8) Uani 1 1 d . .
C18 C 0.8918(3) 0.3390(3) 0.4947(3) 0.0261(8) Uani 1 1 d . .
C9 C 0.6075(3) 0.3909(3) 0.3319(3) 0.0260(8) Uani 1 1 d . .
C8 C 0.5044(3) 0.3783(3) 0.4863(3) 0.0231(8) Uani 1 1 d . .
C7 C 0.3933(3) 0.3913(3) 0.5530(3) 0.0247(8) Uani 1 1 d . .
C6 C 0.2719(3) 0.4168(3) 0.5397(3) 0.0289(8) Uani 1 1 d . .
H6 H 0.2461 0.4336 0.4770 0.035 Uiso 1 1 calc R U
C5 C 0.1880(3) 0.4172(3) 0.6218(3) 0.0308(9) Uani 1 1 d . .
H5 H 0.1032 0.4320 0.6154 0.037 Uiso 1 1 calc R U
C4 C 0.2258(4) 0.3964(3) 0.7127(3) 0.0310(9) Uani 1 1 d . .
H4 H 0.1666 0.3982 0.7670 0.037 Uiso 1 1 calc R U
C3 C 0.3485(3) 0.3730(3) 0.7257(3) 0.0268(8) Uani 1 1 d . .
H3 H 0.3749 0.3599 0.7874 0.032 Uiso 1 1 calc R U
C2 C 0.4305(3) 0.3697(3) 0.6448(3) 0.0243(8) Uani 1 1 d . .
N2 N 0.6052(3) 0.3447(2) 0.5395(2) 0.0235(6) Uani 1 1 d . .
C10 C 0.7175(4) 0.4115(3) 0.1873(3) 0.0287(8) Uani 1 1 d . .
C15 C 0.7930(3) 0.3680(3) 0.2609(3) 0.0255(8) Uani 1 1 d . .
C14 C 0.9187(4) 0.3466(3) 0.2385(3) 0.0316(9) Uani 1 1 d . .
H14 H 0.9712 0.3184 0.2883 0.038 Uiso 1 1 calc R U
C13 C 0.9634(4) 0.3681(3) 0.1410(3) 0.0338(9) Uani 1 1 d . .
H13 H 1.0486 0.3539 0.1234 0.041 Uiso 1 1 calc R U
C12 C 0.8880(4) 0.4099(3) 0.0676(3) 0.0375(10) Uani 1 1 d . .
H12 H 0.9231 0.4237 0.0011 0.045 Uiso 1 1 calc R U
C11 C 0.7626(4) 0.4321(3) 0.0884(3) 0.0349(9) Uani 1 1 d . .
H11 H 0.7106 0.4597 0.0382 0.042 Uiso 1 1 calc R U
C16 C 0.8030(3) 0.1724(3) 0.6222(3) 0.0278(8) Uani 1 1 d . .
C26 C 0.6957(3) 0.1452(3) 0.0415(3) 0.0237(8) Uani 1 1 d . .
C27 C 0.5952(3) 0.1271(3) -0.0749(3) 0.0255(8) Uani 1 1 d . .
C33 C 0.4095(4) 0.1303(3) -0.1047(3) 0.0257(8) Uani 1 1 d . .
C28 C 0.4910(3) 0.0987(3) -0.1749(3) 0.0260(8) Uani 1 1 d . .
C29 C 0.4513(4) 0.0790(3) -0.2498(3) 0.0331(9) Uani 1 1 d . .
H29 H 0.5071 0.0598 -0.2984 0.040 Uiso 1 1 calc R U
C30 C 0.3265(4) 0.0887(3) -0.2496(3) 0.0359(10) Uani 1 1 d . .
H30 H 0.2954 0.0765 -0.2997 0.043 Uiso 1 1 calc R U
C31 C 0.2452(4) 0.1159(3) -0.1777(3) 0.0337(9) Uani 1 1 d . .
H31 H 0.1599 0.1199 -0.1789 0.040 Uiso 1 1 calc R U
C32 C 0.2849(4) 0.1373(3) -0.1047(3) 0.0299(9) Uani 1 1 d . .
H32 H 0.2286 0.1562 -0.0562 0.036 Uiso 1 1 calc R U
C25 C 0.8058(3) 0.1273(3) 0.0892(3) 0.0256(8) Uani 1 1 d . .
C24 C 0.9256(3) 0.0943(3) 0.0634(3) 0.0282(8) Uani 1 1 d . .
H24 H 0.9516 0.0853 0.0018 0.034 Uiso 1 1 calc R U
C23 C 1.0070(3) 0.0748(3) 0.1310(3) 0.0324(9) Uani 1 1 d . .
H23 H 1.0905 0.0526 0.1150 0.039 Uiso 1 1 calc R U
C22 C 0.9685(3) 0.0872(3) 0.2217(3) 0.0325(9) Uani 1 1 d . .
H22 H 1.0261 0.0729 0.2666 0.039 Uiso 1 1 calc R U
C21 C 0.8473(3) 0.1200(3) 0.2475(3) 0.0280(8) Uani 1 1 d . .
H21 H 0.8205 0.1282 0.3094 0.034 Uiso 1 1 calc R U
C20 C 0.7677(3) 0.1400(3) 0.1795(3) 0.0260(8) Uani 1 1 d . .
C19 C 0.6347(3) 0.1703(3) 0.1825(3) 0.0247(8) Uani 1 1 d . .
C36 C 0.3264(3) 0.1470(3) 0.1440(3) 0.0242(8) Uani 1 1 d . .
C35 C 0.2712(4) 0.3054(3) -0.0100(3) 0.0268(8) Uani 1 1 d . .
C34 C 0.3815(3) 0.3345(3) 0.1195(3) 0.0240(8) Uani 1 1 d . .
C37 C 0.2579(4) 0.2581(3) 0.3883(3) 0.0366(9) Uani 1 1 d . .
H37A H 0.1732 0.2803 0.3720 0.044 Uiso 1 1 calc R U
H37B H 0.3011 0.3178 0.3692 0.044 Uiso 1 1 calc R U
C38 C 0.2578(5) 0.2009(3) 0.4959(3) 0.0503(12) Uani 1 1 d . .
H38A H 0.3266 0.2150 0.5209 0.060 Uiso 1 1 calc R U
H38B H 0.1803 0.2190 0.5332 0.060 Uiso 1 1 calc R U
C39 C 0.2715(5) 0.0938(3) 0.5049(3) 0.0441(11) Uani 1 1 d . .
H39A H 0.1929 0.0660 0.5318 0.053 Uiso 1 1 calc R U
H39B H 0.3336 0.0542 0.5486 0.053 Uiso 1 1 calc R U
C40 C 0.3109(5) 0.0914(3) 0.4033(3) 0.0453(11) Uani 1 1 d . .
H40A H 0.3913 0.0503 0.4004 0.054 Uiso 1 1 calc R U
H40B H 0.2509 0.0616 0.3838 0.054 Uiso 1 1 calc R U
C44 C 0.0709(4) 0.7163(3) 0.2143(3) 0.0373(10) Uani 1 1 d . .
H44A H 0.1003 0.7827 0.1917 0.045 Uiso 1 1 calc R U
H44B H -0.0182 0.7241 0.2351 0.045 Uiso 1 1 calc R U
C43 C 0.1000(4) 0.6706(3) 0.1338(3) 0.0379(10) Uani 1 1 d . .
H43A H 0.1783 0.6889 0.0933 0.045 Uiso 1 1 calc R U
H43B H 0.0342 0.6921 0.0910 0.045 Uiso 1 1 calc R U
C42 C 0.1083(4) 0.5593(3) 0.1907(3) 0.0364(9) Uani 1 1 d . .
H42A H 0.0269 0.5357 0.2063 0.044 Uiso 1 1 calc R U
H42B H 0.1641 0.5207 0.1533 0.044 Uiso 1 1 calc R U
C41 C 0.1584(4) 0.5497(3) 0.2827(3) 0.0346(9) Uani 1 1 d . .
H41A H 0.1179 0.5001 0.3404 0.042 Uiso 1 1 calc R U
H41B H 0.2474 0.5277 0.2773 0.042 Uiso 1 1 calc R U

loop_
_atom_site_aniso_label
_atom_site_aniso_U_11
_atom_site_aniso_U_22
_atom_site_aniso_U_33
_atom_site_aniso_U_23
_atom_site_aniso_U_13
_atom_site_aniso_U_12
Re1 0.02226(10) 0.02564(11) 0.01831(10) -0.00655(7) -0.00167(7) -0.00212(7)
Re2 0.02082(10) 0.02516(11) 0.01880(10) -0.00834(7) -0.00065(7) -0.00281(7)
Cl1 0.0293(4) 0.0273(5) 0.0246(4) -0.0081(4) -0.0030(3) -0.0049(4)
Cl2 0.0260(4) 0.0281(5) 0.0222(4) -0.0076(4) -0.0013(3) -0.0041(4)
O2 0.0346(16) 0.0463(18) 0.0363(16) -0.0198(14) -0.0043(13) 0.0085(14)
O3 0.0312(15) 0.0388(16) 0.0322(15) -0.0089(12) -0.0042(12) -0.0113(13)
O1 0.0325(14) 0.0310(15) 0.0213(14) -0.0021(12) -0.0048(11) 0.0019(12)
N10 0.0267(16) 0.0249(16) 0.0202(15) -0.0101(13) -0.0011(12) -0.0036(13)
O6 0.0314(14) 0.0323(15) 0.0289(14) -0.0107(12) 0.0025(12) -0.0090(12)
O5 0.0254(15) 0.0423(17) 0.0288(14) -0.0150(13) -0.0047(12) 0.0003(13)
O4 0.0354(15) 0.0282(14) 0.0298(14) -0.0144(12) -0.0033(11) 0.0001(11)
O7 0.0393(15) 0.0303(15) 0.0243(13) -0.0091(11) 0.0039(11) -0.0045(12)
O8 0.0331(15) 0.0454(17) 0.0293(14) -0.0147(13) -0.0082(12) 0.0015(13)
N5 0.0270(16) 0.0285(17) 0.0186(15) -0.0064(13) -0.0014(12) -0.0043(13)
N3 0.0290(16) 0.0231(17) 0.0242(16) -0.0066(13) -0.0041(13) -0.0028(13)
C1 0.0276(19) 0.0215(19) 0.0213(18) -0.0072(15) -0.0019(15) -0.0034(15)
N1 0.0259(16) 0.0338(18) 0.0217(16) -0.0125(14) 0.0000(13) -0.0015(13)
N4 0.0317(17) 0.0277(17) 0.0212(16) -0.0066(13) -0.0061(13) -0.0006(13)
N7 0.0211(15) 0.0256(16) 0.0216(15) -0.0079(13) -0.0019(12) -0.0014(12)
N8 0.0261(16) 0.0234(16) 0.0251(16) -0.0078(13) -0.0022(13) -0.0018(13)
N9 0.0315(17) 0.0278(17) 0.0222(16) -0.0108(14) 0.0009(13) -0.0016(14)
N6 0.0267(16) 0.0316(18) 0.0222(16) -0.0101(14) -0.0058(13) -0.0006(13)
C17 0.030(2) 0.035(2) 0.0233(19) -0.0088(17) -0.0059(16) -0.0023(18)
C18 0.029(2) 0.028(2) 0.0175(18) -0.0053(15) -0.0014(15) -0.0017(17)
C9 0.033(2) 0.0239(19) 0.0209(18) -0.0069(15) -0.0023(15) -0.0058(16)
C8 0.0256(19) 0.0203(19) 0.0217(19) -0.0047(15) -0.0043(15) -0.0022(15)
C7 0.0276(19) 0.0212(19) 0.0237(19) -0.0058(15) -0.0014(15) -0.0045(15)
C6 0.029(2) 0.026(2) 0.029(2) -0.0059(17) -0.0050(16) -0.0029(16)
C5 0.0222(19) 0.034(2) 0.036(2) -0.0122(18) -0.0046(16) -0.0010(16)
C4 0.031(2) 0.033(2) 0.028(2) -0.0102(17) 0.0003(16) -0.0061(17)
C3 0.030(2) 0.024(2) 0.0250(19) -0.0080(16) -0.0008(16) -0.0036(16)
C2 0.0255(18) 0.0213(19) 0.0255(19) -0.0067(15) -0.0030(15) -0.0040(15)
N2 0.0231(15) 0.0234(16) 0.0223(15) -0.0078(13) -0.0010(12) -0.0005(12)
C10 0.037(2) 0.025(2) 0.0225(19) -0.0059(16) -0.0020(16) -0.0054(17)
C15 0.033(2) 0.0221(19) 0.0204(18) -0.0054(15) -0.0007(16) -0.0064(16)
C14 0.034(2) 0.031(2) 0.029(2) -0.0084(17) -0.0019(17) -0.0077(17)
C13 0.038(2) 0.038(2) 0.026(2) -0.0143(18) 0.0066(18) -0.0097(19)
C12 0.049(3) 0.037(2) 0.023(2) -0.0103(18) 0.0070(19) -0.010(2)
C11 0.048(2) 0.036(2) 0.0198(19) -0.0079(17) -0.0047(17) -0.0071(19)
C16 0.0211(18) 0.031(2) 0.033(2) -0.0152(19) 0.0028(16) -0.0050(16)
C26 0.0258(18) 0.0193(18) 0.0234(19) -0.0056(15) -0.0007(15) -0.0024(15)
C27 0.031(2) 0.025(2) 0.0203(18) -0.0075(16) -0.0018(15) -0.0035(16)
C33 0.036(2) 0.0197(19) 0.0202(18) -0.0035(15) -0.0044(16) -0.0069(16)
C28 0.036(2) 0.0213(19) 0.0206(18) -0.0061(15) -0.0044(16) -0.0045(16)
C29 0.050(3) 0.027(2) 0.0232(19) -0.0094(17) -0.0064(17) -0.0031(18)
C30 0.054(3) 0.029(2) 0.029(2) -0.0078(18) -0.0161(19) -0.0080(19)
C31 0.036(2) 0.028(2) 0.036(2) -0.0038(18) -0.0152(18) -0.0058(18)
C32 0.035(2) 0.029(2) 0.026(2) -0.0067(17) -0.0046(17) -0.0067(17)
C25 0.0286(19) 0.0227(19) 0.0247(19) -0.0065(15) -0.0040(15) -0.0033(15)
C24 0.027(2) 0.029(2) 0.028(2) -0.0105(17) -0.0005(16) -0.0040(16)
C23 0.0236(19) 0.032(2) 0.039(2) -0.0126(18) -0.0030(17) 0.0015(16)
C22 0.026(2) 0.035(2) 0.036(2) -0.0105(18) -0.0112(17) 0.0000(17)
C21 0.029(2) 0.029(2) 0.027(2) -0.0098(17) -0.0069(16) -0.0020(16)
C20 0.0242(18) 0.0229(19) 0.0287(19) -0.0063(16) -0.0018(15) -0.0040(15)
C19 0.0277(19) 0.0226(19) 0.0226(19) -0.0078(15) 0.0008(15) -0.0037(15)
C36 0.0241(18) 0.030(2) 0.0216(18) -0.0137(17) -0.0058(15) 0.0027(16)
C35 0.029(2) 0.033(2) 0.0209(18) -0.0132(16) 0.0032(16) -0.0085(17)
C34 0.0203(17) 0.028(2) 0.0204(17) -0.0034(16) -0.0049(14) -0.0030(15)
C37 0.039(2) 0.036(2) 0.034(2) -0.0137(19) -0.0022(18) -0.0016(19)
C38 0.078(3) 0.037(3) 0.032(2) -0.013(2) 0.001(2) -0.001(2)
C39 0.062(3) 0.038(3) 0.027(2) -0.0075(19) -0.002(2) -0.005(2)
C40 0.069(3) 0.031(2) 0.030(2) -0.0080(19) 0.008(2) -0.011(2)
C44 0.037(2) 0.034(2) 0.041(2) -0.0102(19) -0.0093(19) -0.0074(18)
C43 0.036(2) 0.042(3) 0.033(2) -0.0069(19) -0.0090(18) -0.0057(19)
C42 0.031(2) 0.040(2) 0.039(2) -0.017(2) -0.0077(18) 0.0018(18)
C41 0.031(2) 0.033(2) 0.034(2) -0.0034(18) -0.0042(17) -0.0047(17)

loop_
_atom_type_symbol
_atom_type_description
_atom_type_scat_dispersion_real
_atom_type_scat_dispersion_imag
_atom_type_scat_source
C C 0.0181 0.0091 'International Tables Vol C Tables 4.2.6.8 and 6.1.1.4'
H H 0.0000 0.0000 'International Tables Vol C Tables 4.2.6.8 and 6.1.1.4'
N N 0.0311 0.0180 'International Tables Vol C Tables 4.2.6.8 and 6.1.1.4'
O O 0.0492 0.0322 'International Tables Vol C Tables 4.2.6.8 and 6.1.1.4'
Cl Cl 0.3639 0.7018 'International Tables Vol C Tables 4.2.6.8 and 6.1.1.4'
Re Re -5.2083 5.8923 'International Tables Vol C Tables 4.2.6.8 and 6.1.1.4'

loop_
_geom_angle_atom_site_label_1
_geom_angle_atom_site_label_2
_geom_angle_atom_site_label_3
_geom_angle
C16 Re1 C17 83.58(15)
C16 Re1 C18 89.46(15)
C17 Re1 C18 87.79(16)
C16 Re1 N5 175.28(13)
C17 Re1 N5 98.17(14)
C18 Re1 N5 94.98(13)
C16 Re1 N2 97.17(13)
C17 Re1 N2 171.91(13)
C18 Re1 N2 100.27(13)
N5 Re1 N2 80.48(11)
C16 Re1 Cl1 93.90(11)
C17 Re1 Cl1 89.53(11)
C18 Re1 Cl1 175.45(10)
N5 Re1 Cl1 81.76(8)
N2 Re1 Cl1 82.38(8)
C36 Re2 C35 87.75(15)
C36 Re2 C34 92.30(14)
C35 Re2 C34 86.56(15)
C36 Re2 N10 93.47(12)
C35 Re2 N10 95.61(13)
C34 Re2 N10 173.90(12)
C36 Re2 N7 95.68(13)
C35 Re2 N7 175.49(12)
C34 Re2 N7 96.20(13)
N10 Re2 N7 81.28(11)
C36 Re2 Cl2 177.11(10)
C35 Re2 Cl2 92.85(11)
C34 Re2 Cl2 90.55(10)
N10 Re2 Cl2 83.65(8)
N7 Re2 Cl2 83.58(8)
C27 N10 C33 105.9(3)
C27 N10 Re2 123.3(2)
C33 N10 Re2 128.2(2)
C37 O7 C40 108.6(3)
C44 O8 C41 110.0(3)
C9 N5 C15 106.3(3)
C9 N5 Re1 124.9(2)
C15 N5 Re1 127.2(2)
C8 N3 C9 121.1(3)
N1 C1 N2 124.4(3)
N1 C1 C2 124.2(3)
N2 C1 C2 111.4(3)
C1 N1 H1A 120.0
C1 N1 H1B 120.0
H1A N1 H1B 120.0
C9 N4 C10 107.6(3)
C9 N4 H4N 126.2
C10 N4 H4N 126.2
C19 N7 C26 106.9(3)
C19 N7 Re2 128.5(2)
C26 N7 Re2 123.7(2)
C26 N8 C27 122.0(3)
C27 N9 C28 108.5(3)
C27 N9 H9 125.8
C28 N9 H9 125.8
C19 N6 H6A 120.0
C19 N6 H6B 120.0
H6A N6 H6B 120.0
O2 C17 Re1 177.2(3)
O3 C18 Re1 174.5(3)
N5 C9 N4 111.2(3)
N5 C9 N3 130.6(3)
N4 C9 N3 118.1(3)
N3 C8 N2 128.8(3)
N3 C8 C7 122.0(3)
N2 C8 C7 109.2(3)
C6 C7 C2 120.9(3)
C6 C7 C8 132.5(3)
C2 C7 C8 106.6(3)
C7 C6 C5 117.4(4)
C7 C6 H6 121.3
C5 C6 H6 121.3
C4 C5 C6 121.4(4)
C4 C5 H5 119.3
C6 C5 H5 119.3
C3 C4 C5 121.2(4)
C3 C4 H4 119.4
C5 C4 H4 119.4
C2 C3 C4 117.0(4)
C2 C3 H3 121.5
C4 C3 H3 121.5
C3 C2 C7 122.1(3)
C3 C2 C1 132.0(4)
C7 C2 C1 105.9(3)
C1 N2 C8 106.7(3)
C1 N2 Re1 126.6(3)
C8 N2 Re1 123.1(2)
N4 C10 C15 106.3(3)
N4 C10 C11 131.8(4)
C15 C10 C11 122.0(4)
C10 C15 C14 121.1(3)
C10 C15 N5 108.4(3)
C14 C15 N5 130.5(4)
C13 C14 C15 116.9(4)
C13 C14 H14 121.5
C15 C14 H14 121.5
C14 C13 C12 122.1(4)
C14 C13 H13 118.9
C12 C13 H13 118.9
C13 C12 C11 121.8(4)
C13 C12 H12 119.1
C11 C12 H12 119.1
C12 C11 C10 116.0(4)
C12 C11 H11 122.0
C10 C11 H11 122.0
O1 C16 Re1 177.1(3)
N8 C26 N7 128.9(3)
N8 C26 C25 121.4(3)
N7 C26 C25 109.6(3)
N10 C27 N8 130.6(3)
N10 C27 N9 111.2(3)
N8 C27 N9 118.2(3)
C32 C33 C28 120.1(3)
C32 C33 N10 131.4(3)
C28 C33 N10 108.5(3)
N9 C28 C29 131.7(4)
N9 C28 C33 105.9(3)
C29 C28 C33 122.3(4)
C30 C29 C28 116.4(4)
C30 C29 H29 121.8
C28 C29 H29 121.8
C29 C30 C31 121.5(4)
C29 C30 H30 119.3
C31 C30 H30 119.3
C32 C31 C30 121.9(4)
C32 C31 H31 119.0
C30 C31 H31 119.0
C31 C32 C33 117.6(4)
C31 C32 H32 121.2
C33 C32 H32 121.2
C24 C25 C20 121.3(4)
C24 C25 C26 131.8(3)
C20 C25 C26 106.6(3)
C25 C24 C23 117.4(3)
C25 C24 H24 121.3
C23 C24 H24 121.3
C24 C23 C22 121.2(4)
C24 C23 H23 119.4
C22 C23 H23 119.4
C21 C22 C23 121.1(4)
C21 C22 H22 119.4
C23 C22 H22 119.4
C20 C21 C22 117.1(4)
C20 C21 H21 121.5
C22 C21 H21 121.5
C21 C20 C25 121.9(3)
C21 C20 C19 132.3(3)
C25 C20 C19 105.7(3)
N6 C19 N7 125.1(3)
N6 C19 C20 123.8(3)
N7 C19 C20 111.0(3)
O6 C36 Re2 177.0(3)
O5 C35 Re2 178.5(3)
O4 C34 Re2 177.6(3)
O7 C37 C38 106.5(3)
O7 C37 H37A 110.4
C38 C37 H37A 110.4
O7 C37 H37B 110.4
C38 C37 H37B 110.4
H37A C37 H37B 108.6
C39 C38 C37 105.3(4)
C39 C38 H38A 110.7
C37 C38 H38A 110.7
C39 C38 H38B 110.7
C37 C38 H38B 110.7
H38A C38 H38B 108.8
C38 C39 C40 105.7(4)
C38 C39 H39A 110.6
C40 C39 H39A 110.6
C38 C39 H39B 110.6
C40 C39 H39B 110.6
H39A C39 H39B 108.7
O7 C40 C39 108.1(3)
O7 C40 H40A 110.1
C39 C40 H40A 110.1
O7 C40 H40B 110.1
C39 C40 H40B 110.1
H40A C40 H40B 108.4
O8 C44 C43 104.9(3)
O8 C44 H44A 110.8
C43 C44 H44A 110.8
O8 C44 H44B 110.8
C43 C44 H44B 110.8
H44A C44 H44B 108.8
C44 C43 C42 102.9(3)
C44 C43 H43A 111.2
C42 C43 H43A 111.2
C44 C43 H43B 111.2
C42 C43 H43B 111.2
H43A C43 H43B 109.1
C41 C42 C43 103.3(3)
C41 C42 H42A 111.1
C43 C42 H42A 111.1
C41 C42 H42B 111.1
C43 C42 H42B 111.1
H42A C42 H42B 109.1
O8 C41 C42 106.7(3)
O8 C41 H41A 110.4
C42 C41 H41A 110.4
O8 C41 H41B 110.4
C42 C41 H41B 110.4
H41A C41 H41B 108.6

loop_
_geom_bond_atom_site_label_1
_geom_bond_atom_site_label_2
_geom_bond_distance
Re1 C16 1.901(4)
Re1 C17 1.919(4)
Re1 C18 1.920(4)
Re1 N5 2.170(3)
Re1 N2 2.183(3)
Re1 Cl1 2.5102(9)
Re2 C36 1.908(4)
Re2 C35 1.915(4)
Re2 C34 1.926(4)
Re2 N10 2.166(3)
Re2 N7 2.180(3)
Re2 Cl2 2.5271(8)
O2 C17 1.150(5)
O3 C18 1.147(4)
O1 C16 1.165(5)
N10 C27 1.339(5)
N10 C33 1.405(5)
O6 C36 1.144(4)
O5 C35 1.155(5)
O4 C34 1.153(4)
O7 C37 1.422(5)
O7 C40 1.428(5)
O8 C44 1.427(5)
O8 C41 1.445(5)
N5 C9 1.330(5)
N5 C15 1.396(5)
N3 C8 1.293(5)
N3 C9 1.372(5)
C1 N1 1.302(5)
C1 N2 1.360(5)
C1 C2 1.463(5)
N1 H1A 0.8800
N1 H1B 0.8800
N4 C9 1.359(5)
N4 C10 1.380(5)
N4 H4N 0.8800
N7 C19 1.353(5)
N7 C26 1.393(4)
N8 C26 1.293(5)
N8 C27 1.360(5)
N9 C27 1.360(5)
N9 C28 1.374(5)
N9 H9 0.8800
N6 C19 1.308(5)
N6 H6A 0.8800
N6 H6B 0.8800
C8 N2 1.404(5)
C8 C7 1.472(5)
C7 C6 1.375(5)
C7 C2 1.397(5)
C6 C5 1.395(5)
C6 H6 0.9500
C5 C4 1.389(6)
C5 H5 0.9500
C4 C3 1.386(6)
C4 H4 0.9500
C3 C2 1.381(5)
C3 H3 0.9500
C10 C15 1.391(6)
C10 C11 1.396(5)
C15 C14 1.394(5)
C14 C13 1.374(5)
C14 H14 0.9500
C13 C12 1.386(6)
C13 H13 0.9500
C12 C11 1.390(6)
C12 H12 0.9500
C11 H11 0.9500
C26 C25 1.466(5)
C33 C32 1.382(6)
C33 C28 1.404(5)
C28 C29 1.393(5)
C29 C30 1.380(6)
C29 H29 0.9500
C30 C31 1.393(6)
C30 H30 0.9500
C31 C32 1.382(6)
C31 H31 0.9500
C32 H32 0.9500
C25 C24 1.378(5)
C25 C20 1.389(5)
C24 C23 1.389(6)
C24 H24 0.9500
C23 C22 1.395(6)
C23 H23 0.9500
C22 C21 1.391(5)
C22 H22 0.9500
C21 C20 1.379(5)
C21 H21 0.9500
C20 C19 1.474(5)
C37 C38 1.501(6)
C37 H37A 0.9900
C37 H37B 0.9900
C38 C39 1.487(6)
C38 H38A 0.9900
C38 H38B 0.9900
C39 C40 1.494(6)
C39 H39A 0.9900
C39 H39B 0.9900
C40 H40A 0.9900
C40 H40B 0.9900
C44 C43 1.516(6)
C44 H44A 0.9900
C44 H44B 0.9900
C43 C42 1.516(6)
C43 H43A 0.9900
C43 H43B 0.9900
C42 C41 1.510(6)
C42 H42A 0.9900
C42 H42B 0.9900
C41 H41A 0.9900
C41 H41B 0.9900
